data_4122848
loop_
_publ_author_name
'Hiszpanski, Anna M.'
'Baur, Robin M.'
'Kim, Bumjung'
'Tremblay, Noah J.'
'Nuckolls, Colin'
'Woll, Arthur R.'
'Loo, Yueh-Lin'

_publ_section_title
;
 Tuning Polymorphism and Orientation in Organic Semiconductor Thin Films
 via Post-deposition Processing.
;
_journal_issue 44
_journal_name_full 'Journal of the American Chemical Society'
_journal_page_first 15749
_journal_page_last 15756
_journal_paper_doi 10.1021/ja5091035
_journal_volume 136
_journal_year 2014
_chemical_formula_sum 'C48 H24'
_chemical_formula_weight 600.67
_chemical_name_systematic
; 
 ? 
;
_space_group_IT_number 60
_symmetry_cell_setting orthorhombic
_symmetry_space_group_name_Hall '-P 2n 2ab'
_symmetry_space_group_name_H-M 'P b c n'
_atom_sites_solution_hydrogens geom
_atom_sites_solution_primary direct
_atom_sites_solution_secondary difmap
_audit_creation_method SHELXL-97
_cell_angle_alpha 90.00
_cell_angle_beta 90.00
_cell_angle_gamma 90.00
_cell_formula_units_Z 4
_cell_length_a 18.731(2)
_cell_length_b 8.1540(10)
_cell_length_c 19.066(2)
_cell_measurement_reflns_used 3847
_cell_measurement_temperature 125(2)
_cell_measurement_theta_max 26.80
_cell_measurement_theta_min 2.40
_cell_volume 2912.0(6)
_computing_cell_refinement 'Bruker SAINT'
_computing_data_collection 'Bruker APEX2'
_computing_data_reduction 'Bruker SAINT'
_computing_molecular_graphics 'Bruker SHELXTL'
_computing_publication_material 'Bruker SHELXTL'
_computing_structure_refinement 'SHELXL-97 (Sheldrick, 2008)'
_computing_structure_solution 'SHELXS-97 (Sheldrick, 2008)'
_diffrn_ambient_temperature 125(2)
_diffrn_measured_fraction_theta_full 0.999
_diffrn_measured_fraction_theta_max 0.999
_diffrn_measurement_device_type 'Bruker APEX-II CCD'
_diffrn_measurement_method '\f and \w scans'
_diffrn_radiation_monochromator graphite
_diffrn_radiation_source 'fine-focus sealed tube'
_diffrn_radiation_type MoK\a
_diffrn_radiation_wavelength 0.71073
_diffrn_reflns_av_R_equivalents 0.2085
_diffrn_reflns_av_sigmaI/netI 0.1106
_diffrn_reflns_limit_h_max 26
_diffrn_reflns_limit_h_min -26
_diffrn_reflns_limit_k_max 11
_diffrn_reflns_limit_k_min -11
_diffrn_reflns_limit_l_max 27
_diffrn_reflns_limit_l_min -27
_diffrn_reflns_number 44261
_diffrn_reflns_theta_full 30.52
_diffrn_reflns_theta_max 30.52
_diffrn_reflns_theta_min 2.14
_exptl_absorpt_coefficient_mu 0.078
_exptl_absorpt_correction_T_max 0.9961
_exptl_absorpt_correction_T_min 0.9899
_exptl_absorpt_correction_type empirical
_exptl_absorpt_process_details SADABS
_exptl_crystal_colour ORANGE
_exptl_crystal_density_diffrn 1.370
_exptl_crystal_density_method 'not measured'
_exptl_crystal_description BLOCK
_exptl_crystal_F_000 1248
_exptl_crystal_size_max 0.13
_exptl_crystal_size_mid 0.10
_exptl_crystal_size_min 0.05
_refine_diff_density_max 0.284
_refine_diff_density_min -0.257
_refine_diff_density_rms 0.063
_refine_ls_extinction_coef 0.0018(5)
_refine_ls_extinction_expression Fc^*^=kFc[1+0.001xFc^2^\l^3^/sin(2\q)]^-1/4^
_refine_ls_extinction_method SHELXL
_refine_ls_goodness_of_fit_ref 1.000
_refine_ls_hydrogen_treatment constr
_refine_ls_matrix_type full
_refine_ls_number_parameters 218
_refine_ls_number_reflns 4447
_refine_ls_number_restraints 0
_refine_ls_restrained_S_all 1.000
_refine_ls_R_factor_all 0.1525
_refine_ls_R_factor_gt 0.0618
_refine_ls_shift/su_max 0.000
_refine_ls_shift/su_mean 0.000
_refine_ls_structure_factor_coef Fsqd
_refine_ls_weighting_details 'calc w=1/[\s^2^(Fo^2^)+(0.0436P)^2^+0.7336P] where P=(Fo^2^+2Fc^2^)/3'
_refine_ls_weighting_scheme calc
_refine_ls_wR_factor_gt 0.1068
_refine_ls_wR_factor_ref 0.1359
_reflns_number_gt 2229
_reflns_number_total 4447
_reflns_threshold_expression >2sigma(I)
_cod_data_source_file ja5091035_si_003.cif
_cod_data_source_block jas10
_cod_depositor_comments
;
The following automatic conversions were performed:

'_symmetry_cell_setting' value 'Orthorhombic' changed to
'orthorhombic' according to
/home/saulius/struct/COD-crude-data--automatic-downloads/rss-feeds/ACS/lib/dictionaries/cif_core.dic
dictionary named 'cif_core.dic' version 2.4.2 from
2011-04-26.

'_exptl_absorpt_correction_type' value 'EMPIRICAL'
changed to 'empirical' according to
/home/saulius/struct/COD-crude-data--automatic-downloads/rss-feeds/ACS/lib/dictionaries/cif_core.dic
dictionary named 'cif_core.dic' version 2.4.2 from
2011-04-26.

'_refine_ls_hydrogen_treatment' value 'CONSTR' changed
to 'constr' according to
/home/saulius/struct/COD-crude-data--automatic-downloads/rss-feeds/ACS/lib/dictionaries/cif_core.dic
dictionary named 'cif_core.dic' version 2.4.2 from 2011-04-26.

Automatic conversion script
Id: cif_fix_values 2827 2014-09-09 07:05:25Z andrius 

 Adding full bibliography for 4122848--4122849.cif.
;
_cod_original_cell_volume 2911.9(6)
_cod_original_sg_symbol_H-M Pbcn
_cod_database_code 4122848

loop_
_symmetry_equiv_pos_as_xyz
'x, y, z'
'-x+1/2, -y+1/2, z+1/2'
'-x, y, -z+1/2'
'x+1/2, -y+1/2, -z'
'-x, -y, -z'
'x-1/2, y-1/2, -z-1/2'
'x, -y, z-1/2'
'-x-1/2, y-1/2, z'

loop_
_atom_site_label
_atom_site_type_symbol
_atom_site_fract_x
_atom_site_fract_y
_atom_site_fract_z
_atom_site_U_iso_or_equiv
_atom_site_adp_type
_atom_site_occupancy
_atom_site_symmetry_multiplicity
_atom_site_calc_flag
_atom_site_refinement_flags
C1 C 0.02936(12) -0.1256(3) 0.16872(12) 0.0294(5) Uani 1 1 d .
H1A H 0.0555 -0.2067 0.1936 0.035 Uiso 1 1 calc R
C2 C 0.05524(12) 0.0310(3) 0.16385(11) 0.0265(5) Uani 1 1 d .
H2A H 0.0997 0.0567 0.1851 0.032 Uiso 1 1 calc R
C3 C 0.01743(11) 0.1552(3) 0.12804(10) 0.0218(5) Uani 1 1 d .
C4 C 0.04640(10) 0.3177(3) 0.11830(10) 0.0197(4) Uani 1 1 d .
C5 C 0.02314(10) 0.4086(3) 0.06045(10) 0.0194(4) Uani 1 1 d .
C6 C 0.06435(10) 0.5458(2) 0.03610(10) 0.0187(4) Uani 1 1 d .
C7 C 0.04146(10) 0.6367(2) -0.02462(10) 0.0186(4) Uani 1 1 d .
C8 C 0.08189(11) 0.7688(3) -0.04890(10) 0.0203(5) Uani 1 1 d .
C9 C 0.04754(11) 0.8872(3) -0.09427(10) 0.0216(5) Uani 1 1 d .
C10 C 0.07240(12) 1.0499(3) -0.10036(11) 0.0277(5) Uani 1 1 d .
H10A H 0.1160 1.0795 -0.0783 0.033 Uiso 1 1 calc R
C11 C 0.03553(12) 1.1660(3) -0.13701(12) 0.0301(5) Uani 1 1 d .
H11A H 0.0540 1.2742 -0.1410 0.036 Uiso 1 1 calc R
C12 C 0.10530(12) 0.3442(3) 0.23577(11) 0.0269(5) Uani 1 1 d .
H12A H 0.0777 0.2550 0.2528 0.032 Uiso 1 1 calc R
C13 C 0.09862(11) 0.3914(3) 0.16480(11) 0.0221(5) Uani 1 1 d .
C14 C 0.13897(10) 0.5278(3) 0.14088(11) 0.0222(5) Uani 1 1 d .
C15 C 0.12715(10) 0.5894(2) 0.07063(10) 0.0196(4) Uani 1 1 d .
C16 C 0.17816(11) 0.6899(2) 0.03341(10) 0.0203(4) Uani 1 1 d .
C17 C 0.15610(11) 0.7789(2) -0.02692(11) 0.0201(4) Uani 1 1 d .
C18 C 0.20843(11) 0.8566(3) -0.06830(11) 0.0230(5) Uani 1 1 d .
H18A H 0.1941 0.9153 -0.1090 0.028 Uiso 1 1 calc R
C19 C 0.15065(13) 0.4240(3) 0.28058(11) 0.0324(6) Uani 1 1 d .
H19A H 0.1550 0.3880 0.3278 0.039 Uiso 1 1 calc R
C20 C 0.19037(12) 0.5577(3) 0.25722(11) 0.0314(6) Uani 1 1 d .
H20A H 0.2217 0.6128 0.2885 0.038 Uiso 1 1 calc R
C21 C 0.18424(11) 0.6098(3) 0.18904(11) 0.0267(5) Uani 1 1 d .
H21A H 0.2108 0.7024 0.1738 0.032 Uiso 1 1 calc R
C22 C 0.25198(11) 0.6833(3) 0.04887(10) 0.0228(5) Uani 1 1 d .
H22A H 0.2677 0.6227 0.0885 0.027 Uiso 1 1 calc R
C23 C 0.30139(12) 0.7621(3) 0.00801(11) 0.0244(5) Uani 1 1 d .
H23A H 0.3506 0.7573 0.0200 0.029 Uiso 1 1 calc R
C24 C 0.27964(11) 0.8497(3) -0.05118(11) 0.0252(5) Uani 1 1 d .
H24A H 0.3139 0.9042 -0.0795 0.030 Uiso 1 1 calc R

loop_
_atom_site_aniso_label
_atom_site_aniso_U_11
_atom_site_aniso_U_22
_atom_site_aniso_U_33
_atom_site_aniso_U_23
_atom_site_aniso_U_13
_atom_site_aniso_U_12
C1 0.0311(13) 0.0292(13) 0.0279(12) 0.0028(10) 0.0024(10) 0.0088(10)
C2 0.0231(11) 0.0331(13) 0.0235(11) 0.0017(10) -0.0005(9) 0.0042(10)
C3 0.0214(11) 0.0265(12) 0.0175(10) -0.0021(9) 0.0027(8) 0.0030(9)
C4 0.0157(10) 0.0270(11) 0.0164(10) -0.0007(8) 0.0002(8) 0.0027(9)
C5 0.0184(10) 0.0238(11) 0.0160(10) -0.0017(8) 0.0012(8) 0.0030(8)
C6 0.0178(10) 0.0225(11) 0.0159(9) -0.0036(8) 0.0019(8) 0.0033(8)
C7 0.0149(9) 0.0239(11) 0.0169(10) -0.0028(8) 0.0011(8) 0.0021(8)
C8 0.0204(11) 0.0240(11) 0.0164(10) -0.0052(8) 0.0018(8) 0.0021(9)
C9 0.0237(11) 0.0243(11) 0.0169(10) -0.0005(9) 0.0042(8) 0.0035(9)
C10 0.0302(12) 0.0260(12) 0.0268(12) -0.0024(10) -0.0015(10) -0.0002(10)
C11 0.0363(14) 0.0235(12) 0.0305(12) 0.0012(10) 0.0016(10) 0.0034(10)
C12 0.0260(12) 0.0327(13) 0.0220(11) 0.0034(10) -0.0025(9) 0.0003(10)
C13 0.0184(10) 0.0285(12) 0.0194(10) -0.0018(9) 0.0003(8) 0.0035(9)
C14 0.0174(10) 0.0292(12) 0.0200(11) -0.0030(9) -0.0019(8) 0.0031(9)
C15 0.0184(10) 0.0227(11) 0.0178(10) -0.0025(9) 0.0011(8) 0.0026(8)
C16 0.0210(11) 0.0206(11) 0.0191(10) -0.0070(9) -0.0009(9) -0.0008(8)
C17 0.0195(11) 0.0208(11) 0.0200(10) -0.0046(9) 0.0015(9) -0.0008(8)
C18 0.0256(12) 0.0219(11) 0.0216(11) -0.0023(9) 0.0004(9) -0.0024(9)
C19 0.0371(14) 0.0431(15) 0.0169(11) 0.0027(10) -0.0037(10) 0.0013(12)
C20 0.0308(13) 0.0408(15) 0.0225(12) -0.0022(11) -0.0088(10) -0.0018(11)
C21 0.0215(11) 0.0342(13) 0.0243(11) -0.0022(10) -0.0007(9) -0.0010(10)
C22 0.0216(11) 0.0248(12) 0.0219(11) -0.0039(9) -0.0031(9) 0.0001(9)
C23 0.0178(11) 0.0264(12) 0.0288(12) -0.0087(10) -0.0009(9) -0.0029(9)
C24 0.0221(11) 0.0275(12) 0.0259(12) -0.0050(10) 0.0031(9) -0.0055(9)

loop_
_atom_type_symbol
_atom_type_description
_atom_type_scat_dispersion_real
_atom_type_scat_dispersion_imag
_atom_type_scat_source
C C 0.0033 0.0016 'International Tables Vol C Tables 4.2.6.8 and 6.1.1.4'
H H 0.0000 0.0000 'International Tables Vol C Tables 4.2.6.8 and 6.1.1.4'

loop_
_geom_angle_atom_site_label_1
_geom_angle_atom_site_label_2
_geom_angle_atom_site_label_3
_geom_angle
_geom_angle_site_symmetry_1
_geom_angle_site_symmetry_3
C2 C1 C11 119.9(2) . 5_565
C1 C2 C3 121.6(2) . .
C2 C3 C9 118.3(2) . 5_565
C2 C3 C4 122.14(19) . .
C9 C3 C4 119.19(18) 5_565 .
C5 C4 C3 118.08(18) . .
C5 C4 C13 118.18(19) . .
C3 C4 C13 123.74(18) . .
C4 C5 C6 120.02(18) . .
C4 C5 C7 120.04(18) . 5_565
C6 C5 C7 119.93(17) . 5_565
C15 C6 C5 119.96(18) . .
C15 C6 C7 119.99(18) . .
C5 C6 C7 120.04(17) . .
C8 C7 C5 119.83(18) . 5_565
C8 C7 C6 120.14(18) . .
C5 C7 C6 120.03(18) 5_565 .
C7 C8 C9 118.15(18) . .
C7 C8 C17 117.83(18) . .
C9 C8 C17 124.01(19) . .
C10 C9 C3 118.34(19) . 5_565
C10 C9 C8 122.00(19) . .
C3 C9 C8 119.31(19) 5_565 .
C11 C10 C9 121.8(2) . .
C10 C11 C1 119.9(2) . 5_565
C19 C12 C13 121.5(2) . .
C12 C13 C14 118.30(19) . .
C12 C13 C4 122.15(19) . .
C14 C13 C4 119.17(18) . .
C21 C14 C13 118.68(19) . .
C21 C14 C15 121.8(2) . .
C13 C14 C15 119.18(18) . .
C6 C15 C16 118.07(18) . .
C6 C15 C14 118.53(18) . .
C16 C15 C14 123.37(18) . .
C22 C16 C17 118.17(18) . .
C22 C16 C15 121.49(19) . .
C17 C16 C15 119.65(18) . .
C18 C17 C16 118.72(18) . .
C18 C17 C8 121.95(19) . .
C16 C17 C8 118.83(18) . .
C24 C18 C17 121.6(2) . .
C12 C19 C20 120.3(2) . .
C21 C20 C19 120.0(2) . .
C20 C21 C14 121.2(2) . .
C23 C22 C16 121.6(2) . .
C22 C23 C24 120.2(2) . .
C18 C24 C23 119.8(2) . .

loop_
_geom_bond_atom_site_label_1
_geom_bond_atom_site_label_2
_geom_bond_distance
_geom_bond_site_symmetry_2
C1 C2 1.368(3) .
C1 C11 1.397(3) 5_565
C2 C3 1.412(3) .
C3 C9 1.419(3) 5_565
C3 C4 1.444(3) .
C4 C5 1.399(3) .
C4 C13 1.450(3) .
C5 C6 1.436(3) .
C5 C7 1.438(3) 5_565
C6 C15 1.394(3) .
C6 C7 1.440(3) .
C7 C8 1.396(3) .
C7 C5 1.438(3) 5_565
C8 C9 1.448(3) .
C8 C17 1.454(3) .
C9 C10 1.411(3) .
C9 C3 1.419(3) 5_565
C10 C11 1.364(3) .
C11 C1 1.397(3) 5_565
C12 C19 1.369(3) .
C12 C13 1.412(3) .
C13 C14 1.420(3) .
C14 C21 1.417(3) .
C14 C15 1.448(3) .
C15 C16 1.445(3) .
C16 C22 1.415(3) .
C16 C17 1.421(3) .
C17 C18 1.409(3) .
C18 C24 1.374(3) .
C19 C20 1.393(3) .
C20 C21 1.373(3) .
C22 C23 1.370(3) .
C23 C24 1.396(3) .
